data_4516984
loop_
_publ_author_name
'Fu, Cai-Ye'
'Chen, Lu'
'Wang, Xuan'
'Lin, Li-Rong'

_publ_section_title
;
 Synthesis of Bis-\b-Diketonate Lanthanide Complexes with an Azobenzene
 Bridge and Studies of Their Reversible Photo/Thermal Isomerization
 Properties.
;
_journal_issue 13
_journal_name_full 'ACS omega'
_journal_page_first 15530
_journal_page_last 15538
_journal_paper_doi 10.1021/acsomega.9b01817
_journal_volume 4
_journal_year 2019
_chemical_formula_moiety 'C68 H54 Eu2 F18 N6 O16 S4'
_chemical_formula_sum 'C68 H54 Eu2 F18 N6 O16 S4'
_chemical_formula_weight 1985.33
_space_group_crystal_system triclinic
_space_group_IT_number 2
_space_group_name_Hall '-P 1'
_space_group_name_H-M_alt 'P -1'
_atom_sites_solution_hydrogens geom
_audit_creation_method SHELXL-2014/7
_cell_angle_alpha 90.085(2)
_cell_angle_beta 91.986(2)
_cell_angle_gamma 99.198(2)
_cell_formula_units_Z 2
_cell_length_a 9.9929(2)
_cell_length_b 19.6326(5)
_cell_length_c 19.7711(5)
_cell_measurement_reflns_used 16156
_cell_measurement_temperature 183(2)
_cell_measurement_theta_max 28.7710
_cell_measurement_theta_min 3.1480
_cell_volume 3826.55(16)
_computing_cell_refinement
;
CrysAlisPro, Agilent Technologies,
Version 1.171.36.24 (release 03-12-2012 CrysAlis171 .NET)
(compiled Dec  3 2012,18:21:49)
;
_computing_data_collection
;
CrysAlisPro, Agilent Technologies,
Version 1.171.36.24 (release 03-12-2012 CrysAlis171 .NET)
(compiled Dec  3 2012,18:21:49)
;
_computing_data_reduction
;
CrysAlisPro, Agilent Technologies,
Version 1.171.36.24 (release 03-12-2012 CrysAlis171 .NET)
(compiled Dec  3 2012,18:21:49)
;
_computing_molecular_graphics 'SHELXTL (Sheldrick, 2014)'
_computing_publication_material 'SHELXTL (Sheldrick, 2014)'
_computing_structure_refinement 'SHELXL-2014/7 (Sheldrick, 2014)'
_computing_structure_solution 'SHELXS97 (Sheldrick, 2014)'
_diffrn_ambient_temperature 183(2)
_diffrn_detector_area_resol_mean 16.1903
_diffrn_measured_fraction_theta_full 0.998
_diffrn_measured_fraction_theta_max 0.854
_diffrn_measurement_device_type 'Xcalibur, Sapphire3, Gemini ultra'
_diffrn_measurement_method 'Enhance (Mo) X-ray Source'
_diffrn_radiation_type MoK\a
_diffrn_radiation_wavelength 0.71073
_diffrn_reflns_av_R_equivalents 0.0291
_diffrn_reflns_av_unetI/netI 0.0405
_diffrn_reflns_Laue_measured_fraction_full 0.998
_diffrn_reflns_Laue_measured_fraction_max 0.854
_diffrn_reflns_limit_h_max 13
_diffrn_reflns_limit_h_min -13
_diffrn_reflns_limit_k_max 26
_diffrn_reflns_limit_k_min -26
_diffrn_reflns_limit_l_max 26
_diffrn_reflns_limit_l_min -26
_diffrn_reflns_number 37409
_diffrn_reflns_point_group_measured_fraction_full 0.998
_diffrn_reflns_point_group_measured_fraction_max 0.854
_diffrn_reflns_theta_full 25.242
_diffrn_reflns_theta_max 29.121
_diffrn_reflns_theta_min 2.912
_diffrn_source 'fine-focus sealed X-ray tube'
_exptl_absorpt_coefficient_mu 1.845
_exptl_absorpt_correction_T_max 1.00000
_exptl_absorpt_correction_T_min 0.97375
_exptl_absorpt_correction_type multi-scan
_exptl_absorpt_process_details
;
CrysAlisPro, Agilent Technologies,
Version 1.171.36.24 (release 03-12-2012 CrysAlis171 .NET)
(compiled Dec  3 2012,18:21:49)
Empirical absorption correction using spherical harmonics,
 implemented in SCALE3 ABSPACK scaling algorithm.
;
_exptl_crystal_colour red
_exptl_crystal_density_diffrn 1.723
_exptl_crystal_description block
_exptl_crystal_F_000 1968
_exptl_crystal_size_max 0.200
_exptl_crystal_size_mid 0.100
_exptl_crystal_size_min 0.100
_refine_diff_density_max 1.419
_refine_diff_density_min -1.487
_refine_diff_density_rms 0.096
_refine_ls_extinction_method none
_refine_ls_goodness_of_fit_ref 1.038
_refine_ls_hydrogen_treatment constr
_refine_ls_matrix_type full
_refine_ls_number_parameters 1040
_refine_ls_number_reflns 17573
_refine_ls_number_restraints 21
_refine_ls_restrained_S_all 1.038
_refine_ls_R_factor_all 0.0440
_refine_ls_R_factor_gt 0.0355
_refine_ls_shift/su_max 0.002
_refine_ls_shift/su_mean 0.000
_refine_ls_structure_factor_coef Fsqd
_refine_ls_weighting_details 'w=1/[\s^2^(Fo^2^)+(0.0274P)^2^+7.1871P] where P=(Fo^2^+2Fc^2^)/3'
_refine_ls_weighting_scheme calc
_refine_ls_wR_factor_gt 0.0794
_refine_ls_wR_factor_ref 0.0833
_reflns_Friedel_coverage 0.000
_reflns_number_gt 15157
_reflns_number_total 17573
_reflns_threshold_expression 'I > 2\s(I)'
_cod_data_source_file ao9b01817_si_002.cif
_cod_data_source_block exp_14416
_cod_original_cell_volume 3826.54(17)
_cod_database_code 4516984
_shelx_shelxl_version_number 2014/7
_shelx_space_group_comment
;
The symmetry employed for this shelxl refinement is uniquely defined
by the following loop, which should always be used as a source of
symmetry information in preference to the above space-group names.
They are only intended as comments.
;
_shelx_estimated_absorpt_t_min 0.709
_shelx_estimated_absorpt_t_max 0.837

loop_
_space_group_symop_operation_xyz
'x, y, z'
'-x, -y, -z'

loop_
_atom_site_label
_atom_site_type_symbol
_atom_site_fract_x
_atom_site_fract_y
_atom_site_fract_z
_atom_site_U_iso_or_equiv
_atom_site_adp_type
_atom_site_occupancy
_atom_site_site_symmetry_order
_atom_site_calc_flag
_atom_site_refinement_flags_posn
_atom_site_refinement_flags_adp
_atom_site_refinement_flags_occupancy
_atom_site_disorder_assembly
_atom_site_disorder_group
Eu01 Eu 0.89959(2) 0.08268(2) 0.81844(2) 0.02328(5) Uani 1 1 d . . . . .
Eu02 Eu 0.10221(2) 0.42370(2) 0.20159(2) 0.02095(5) Uani 1 1 d . . . . .
S4 S -0.12597(9) 0.50318(5) 0.10283(4) 0.02924(19) Uani 1 1 d . . . . .
S3 S -0.17892(9) 0.29022(5) 0.18163(5) 0.0358(2) Uani 1 1 d . . . . .
S1 S 1.24700(10) 0.15556(5) 0.81602(5) 0.0368(2) Uani 1 1 d . . . . .
S2 S 0.90674(14) -0.07363(7) 0.89300(7) 0.0610(3) Uani 1 1 d . U . . .
O2B O 0.9964(2) 0.14405(12) 0.72228(11) 0.0272(5) Uani 1 1 d . . . . .
O3A O 0.0704(2) 0.42184(12) 0.32332(11) 0.0266(5) Uani 1 1 d . . . . .
O3C O 0.1119(2) 0.30547(13) 0.22837(12) 0.0290(5) Uani 1 1 d . . . . .
F6A F 0.0119(3) 0.66500(12) 0.24651(13) 0.0485(6) Uani 1 1 d . . . . .
F6B F 0.4147(3) 0.61905(12) 0.10039(13) 0.0495(7) Uani 1 1 d . . . . .
O4S O -0.0079(2) 0.46299(13) 0.10246(12) 0.0296(5) Uani 1 1 d . . . . .
O4B O 0.2820(2) 0.51061(13) 0.16230(12) 0.0271(5) Uani 1 1 d . . . . .
O4A O 0.0190(3) 0.52427(13) 0.23652(12) 0.0309(5) Uani 1 1 d . . . . .
F5B F 0.4963(2) 0.53436(13) 0.06079(11) 0.0441(6) Uani 1 1 d . . . . .
O1B O 1.0367(3) 0.01237(13) 0.75877(12) 0.0312(5) Uani 1 1 d . . . . .
O2A O 0.7490(3) 0.16076(13) 0.78056(12) 0.0319(6) Uani 1 1 d . . . . .
O3S O -0.1270(2) 0.36322(13) 0.20472(13) 0.0309(5) Uani 1 1 d . . . . .
O2C O 0.7652(2) 0.03089(13) 0.72557(12) 0.0299(5) Uani 1 1 d . . . . .
F4B F 0.6071(2) 0.59756(14) 0.13796(12) 0.0530(7) Uani 1 1 d . . . . .
F4A F -0.0808(3) 0.64845(12) 0.34242(11) 0.0452(6) Uani 1 1 d . . . . .
O3B O 0.3082(2) 0.41876(15) 0.26170(13) 0.0380(7) Uani 1 1 d . . . . .
O1A O 0.8615(3) 0.15722(13) 0.90861(12) 0.0322(6) Uani 1 1 d . . . . .
O1S O 1.1194(3) 0.13879(15) 0.85613(13) 0.0367(6) Uani 1 1 d . . . . .
O4C O 0.1929(3) 0.36818(13) 0.10823(12) 0.0324(6) Uani 1 1 d . . . . .
F6C F 0.3949(3) 0.25838(14) 0.03838(12) 0.0538(7) Uani 1 1 d . . . . .
O2S O 0.9635(3) 0.00484(14) 0.90020(14) 0.0411(7) Uani 1 1 d . U . . .
F5A F -0.1824(2) 0.60184(13) 0.25293(14) 0.0528(7) Uani 1 1 d . . . . .
F2B F 1.2115(3) -0.06971(13) 0.71028(15) 0.0562(7) Uani 1 1 d . . . . .
O1C O 0.6966(3) 0.01353(15) 0.85963(12) 0.0386(6) Uani 1 1 d . . . . .
F3A F 0.9509(3) 0.25229(16) 1.00938(14) 0.0649(8) Uani 1 1 d . . . . .
F2A F 0.7509(3) 0.19992(16) 1.02610(12) 0.0632(8) Uani 1 1 d . . . . .
F1B F 1.0057(3) -0.10993(13) 0.68533(17) 0.0652(8) Uani 1 1 d . . . . .
N1B N 0.8073(3) 0.28258(15) 0.45174(14) 0.0273(6) Uani 1 1 d . . . . .
F1A F 0.7823(4) 0.30361(15) 0.98971(13) 0.0688(9) Uani 1 1 d . . . . .
F3B F 1.1344(4) -0.05926(15) 0.60973(14) 0.0709(9) Uani 1 1 d . . . . .
N2B N 0.7093(3) 0.31036(16) 0.46865(14) 0.0279(6) Uani 1 1 d . . . . .
N2A N 0.3884(3) 0.39530(16) 0.59741(14) 0.0298(6) Uani 1 1 d . . . . .
N1C N 0.4784(3) 0.11544(16) 0.45772(15) 0.0308(7) Uani 1 1 d . . . . .
C4B C 1.0103(3) 0.12457(18) 0.66296(16) 0.0245(7) Uani 1 1 d . . . . .
C5B C 0.9689(3) 0.16889(17) 0.60656(16) 0.0244(7) Uani 1 1 d . . . . .
C19B C 0.4089(3) 0.51912(16) 0.16897(15) 0.0209(6) Uani 1 1 d . . . . .
N1A N 0.3928(3) 0.33256(16) 0.59826(15) 0.0321(7) Uani 1 1 d . . . . .
F5C F 0.4359(4) 0.36648(17) 0.04009(18) 0.0900(12) Uani 1 1 d . . . . .
C10B C 0.8610(3) 0.24620(18) 0.50693(16) 0.0244(7) Uani 1 1 d . . . . .
N2C N 0.3736(3) 0.14244(16) 0.45867(15) 0.0337(7) Uani 1 1 d . . . . .
C17B C 0.4330(3) 0.44071(18) 0.26183(16) 0.0239(7) Uani 1 1 d . . . . .
C17A C 0.0852(3) 0.46881(18) 0.36739(16) 0.0256(7) Uani 1 1 d . . . . .
C14A C 0.1250(3) 0.38435(18) 0.45742(16) 0.0249(7) Uani 1 1 d . . . . .
H14A H 0.0580 0.3513 0.4351 0.030 Uiso 1 1 calc R U . . .
C6B C 1.0007(4) 0.16211(19) 0.53895(18) 0.0307(8) Uani 1 1 d . . . . .
H6B H 1.0593 0.1308 0.5267 0.037 Uiso 1 1 calc R U . . .
C16C C 0.2482(3) 0.23092(17) 0.27870(17) 0.0252(7) Uani 1 1 d . . . . .
C11A C 0.2982(3) 0.41295(19) 0.54383(16) 0.0262(7) Uani 1 1 d . . . . .
F4C F 0.2588(4) 0.3159(2) -0.01136(13) 0.1037(15) Uani 1 1 d . . . . .
C19A C 0.0060(3) 0.55341(18) 0.29252(17) 0.0255(7) Uani 1 1 d . . . . .
C2B C 1.0602(3) 0.01100(18) 0.69655(18) 0.0286(7) Uani 1 1 d . . . . .
C16B C 0.5160(3) 0.41164(17) 0.31572(16) 0.0220(6) Uani 1 1 d . . . . .
C14B C 0.4470(3) 0.38062(18) 0.37070(17) 0.0250(7) Uani 1 1 d . . . . .
H14B H 0.3524 0.3810 0.3736 0.030 Uiso 1 1 calc R U . . .
C15B C 0.6551(3) 0.41173(18) 0.31242(16) 0.0249(7) Uani 1 1 d . . . . .
H15B H 0.7037 0.4348 0.2764 0.030 Uiso 1 1 calc R U . . .
C4A C 0.7201(3) 0.21804(18) 0.79752(17) 0.0254(7) Uani 1 1 d . . . . .
C5A C 0.6397(3) 0.25337(19) 0.74657(16) 0.0264(7) Uani 1 1 d . . . . .
C20B C 0.4826(3) 0.56871(18) 0.11770(16) 0.0262(7) Uani 1 1 d . . . . .
C16A C 0.1483(3) 0.45251(18) 0.43398(16) 0.0250(7) Uani 1 1 d . . . . .
C13A C 0.1978(3) 0.36479(19) 0.51222(17) 0.0275(7) Uani 1 1 d . . . . .
H13A H 0.1798 0.3188 0.5284 0.033 Uiso 1 1 calc R U . . .
C10C C 0.5091(4) 0.08632(18) 0.52174(17) 0.0282(7) Uani 1 1 d . . . . .
C18B C 0.4906(3) 0.48893(18) 0.21434(16) 0.0250(7) Uani 1 1 d . . . . .
H18B H 0.5865 0.5010 0.2133 0.030 Uiso 1 1 calc R U . . .
C14C C 0.1997(3) 0.24563(19) 0.34135(18) 0.0300(8) Uani 1 1 d . . . . .
H14C H 0.1363 0.2766 0.3443 0.036 Uiso 1 1 calc R U . . .
C8C C 0.6408(4) 0.07249(19) 0.53131(18) 0.0303(8) Uani 1 1 d . . . . .
H8C H 0.7032 0.0803 0.4959 0.036 Uiso 1 1 calc R U . . .
C12B C 0.7235(3) 0.37833(18) 0.36132(17) 0.0264(7) Uani 1 1 d . . . . .
H12B H 0.8177 0.3770 0.3581 0.032 Uiso 1 1 calc R U . . .
C17C C 0.2052(3) 0.27013(17) 0.21953(17) 0.0254(7) Uani 1 1 d . . . . .
C9B C 0.9465(3) 0.20112(19) 0.48965(17) 0.0293(7) Uani 1 1 d . . . . .
H9B H 0.9687 0.1967 0.4437 0.035 Uiso 1 1 calc R U . . .
C3B C 1.0515(4) 0.06063(19) 0.64749(17) 0.0287(7) Uani 1 1 d . . . . .
H3B H 1.0738 0.0516 0.6024 0.034 Uiso 1 1 calc R U . . .
C7C C 0.6798(4) 0.04710(18) 0.59327(18) 0.0292(7) Uani 1 1 d . . . . .
H7C H 0.7697 0.0380 0.6004 0.035 Uiso 1 1 calc R U . . .
C11C C 0.3368(4) 0.17056(19) 0.39538(18) 0.0302(8) Uani 1 1 d . . . . .
C9C C 0.4159(4) 0.07145(19) 0.57197(18) 0.0304(8) Uani 1 1 d . . . . .
H9C H 0.3251 0.0791 0.5642 0.037 Uiso 1 1 calc R U . . .
C5C C 0.5882(3) 0.03497(18) 0.64486(17) 0.0270(7) Uani 1 1 d . . . . .
C7B C 0.8847(4) 0.21572(19) 0.62332(17) 0.0306(8) Uani 1 1 d . . . . .
H7B H 0.8642 0.2212 0.6694 0.037 Uiso 1 1 calc R U . . .
C15A C 0.2424(4) 0.50067(19) 0.46861(18) 0.0320(8) Uani 1 1 d . . . . .
H15A H 0.2557 0.5475 0.4547 0.038 Uiso 1 1 calc R U . . .
F3C F 0.3712(4) -0.0801(3) 0.85026(18) 0.130(2) Uani 1 1 d . . . . .
C8B C 0.8301(4) 0.25445(19) 0.57443(18) 0.0318(8) Uani 1 1 d . . . . .
H8B H 0.7725 0.2862 0.5866 0.038 Uiso 1 1 calc R U . . .
C3A C 0.7524(4) 0.24726(19) 0.86224(17) 0.0299(7) Uani 1 1 d . . . . .
H3A H 0.7313 0.2917 0.8717 0.036 Uiso 1 1 calc R U . . .
C2A C 0.8144(4) 0.21289(19) 0.91268(17) 0.0286(7) Uani 1 1 d . . . . .
C11B C 0.6518(3) 0.34671(17) 0.41521(16) 0.0237(7) Uani 1 1 d . . . . .
C19C C 0.2572(3) 0.31820(19) 0.10776(17) 0.0282(7) Uani 1 1 d . . . . .
C13B C 0.5149(3) 0.34939(18) 0.42092(17) 0.0256(7) Uani 1 1 d . . . . .
H13B H 0.4680 0.3299 0.4591 0.031 Uiso 1 1 calc R U . . .
C12A C 0.3178(4) 0.48101(19) 0.52371(18) 0.0333(8) Uani 1 1 d . . . . .
H12A H 0.3823 0.5142 0.5473 0.040 Uiso 1 1 calc R U . . .
C7S C -0.2128(4) 0.4834(3) 0.0233(2) 0.0445(10) Uani 1 1 d . . . . .
H7S1 H -0.1489 0.4938 -0.0132 0.067 Uiso 1 1 calc R U . . .
H7S2 H -0.2854 0.5113 0.0177 0.067 Uiso 1 1 calc R U . . .
H7S3 H -0.2519 0.4344 0.0216 0.067 Uiso 1 1 calc R U . . .
C4C C 0.6382(3) 0.01861(18) 0.71413(17) 0.0274(7) Uani 1 1 d . . . . .
C6A C 0.6423(4) 0.32475(19) 0.74415(17) 0.0305(8) Uani 1 1 d . . . . .
H6A H 0.6979 0.3539 0.7758 0.037 Uiso 1 1 calc R U . . .
C18C C 0.2724(3) 0.27067(19) 0.15786(17) 0.0291(7) Uani 1 1 d . . . . .
H18C H 0.3298 0.2374 0.1506 0.035 Uiso 1 1 calc R U . . .
C18A C 0.0441(3) 0.53380(19) 0.35656(17) 0.0284(7) Uani 1 1 d . . . . .
H18A H 0.0428 0.5643 0.3938 0.034 Uiso 1 1 calc R U . . .
C2C C 0.5863(4) -0.0121(2) 0.83052(19) 0.0350(8) Uani 1 1 d . . . . .
C13C C 0.2437(4) 0.2152(2) 0.39929(18) 0.0315(8) Uani 1 1 d . . . . .
H13C H 0.2097 0.2251 0.4419 0.038 Uiso 1 1 calc R U . . .
C7A C 0.5586(4) 0.2117(2) 0.6992(2) 0.0381(9) Uani 1 1 d . . . . .
H7A H 0.5570 0.1632 0.6998 0.046 Uiso 1 1 calc R U . . .
C6C C 0.4543(4) 0.04569(19) 0.63299(18) 0.0299(7) Uani 1 1 d . . . . .
H6C H 0.3899 0.0351 0.6672 0.036 Uiso 1 1 calc R U . . .
F1C F 0.5345(4) -0.1075(3) 0.9020(3) 0.136(2) Uani 1 1 d . . . . .
C15C C 0.3402(4) 0.1849(2) 0.27525(19) 0.0374(9) Uani 1 1 d . . . . .
H15C H 0.3726 0.1740 0.2326 0.045 Uiso 1 1 calc R U . . .
C20A C -0.0615(4) 0.61763(19) 0.28458(18) 0.0308(8) Uani 1 1 d . . . . .
C3C C 0.5464(4) -0.0082(2) 0.76365(19) 0.0353(8) Uani 1 1 d . . . . .
H3C H 0.4544 -0.0240 0.7504 0.042 Uiso 1 1 calc R U . . .
C12C C 0.3850(4) 0.1548(2) 0.33310(19) 0.0381(9) Uani 1 1 d . . . . .
H12C H 0.4482 0.1237 0.3303 0.046 Uiso 1 1 calc R U . . .
C9A C 0.5642(4) 0.35327(19) 0.69583(18) 0.0316(8) Uani 1 1 d . . . . .
H9A H 0.5673 0.4018 0.6941 0.038 Uiso 1 1 calc R U . . .
F2C F 0.4646(5) -0.0195(3) 0.9303(2) 0.136(2) Uani 1 1 d . . . . .
C20C C 0.3348(4) 0.3135(2) 0.04297(19) 0.0395(9) Uani 1 1 d . . . . .
C8S C -0.0530(5) 0.5896(2) 0.0859(2) 0.0503(11) Uani 1 1 d . . . . .
H8S1 H 0.0220 0.6044 0.1186 0.075 Uiso 1 1 calc R U . . .
H8S2 H -0.1220 0.6196 0.0898 0.075 Uiso 1 1 calc R U . . .
H8S3 H -0.0189 0.5925 0.0400 0.075 Uiso 1 1 calc R U . . .
C10A C 0.4814(4) 0.31060(19) 0.64987(17) 0.0296(7) Uani 1 1 d . . . . .
C1B C 1.1015(4) -0.0572(2) 0.6746(2) 0.0375(9) Uani 1 1 d . . . . .
C5S C -0.2054(5) 0.2403(2) 0.2562(3) 0.0580(13) Uani 1 1 d . . . . .
H5S1 H -0.1180 0.2390 0.2799 0.087 Uiso 1 1 calc R U . . .
H5S2 H -0.2481 0.1932 0.2441 0.087 Uiso 1 1 calc R U . . .
H5S3 H -0.2646 0.2610 0.2858 0.087 Uiso 1 1 calc R U . . .
C1A C 0.8250(5) 0.2430(2) 0.98433(19) 0.0404(9) Uani 1 1 d . . . . .
C8A C 0.4803(4) 0.2404(2) 0.6512(2) 0.0410(10) Uani 1 1 d . . . . .
H8A H 0.4255 0.2114 0.6191 0.049 Uiso 1 1 calc R U . . .
C1C C 0.4857(5) -0.0537(3) 0.8779(2) 0.0518(12) Uani 1 1 d . . . . .
C6S C -0.3520(4) 0.2911(3) 0.1577(3) 0.0597(13) Uani 1 1 d . . . . .
H6S1 H -0.3989 0.3068 0.1961 0.090 Uiso 1 1 calc R U . . .
H6S2 H -0.3953 0.2445 0.1443 0.090 Uiso 1 1 calc R U . . .
H6S3 H -0.3572 0.3226 0.1196 0.090 Uiso 1 1 calc R U . . .
C1S C 1.2651(6) 0.2452(3) 0.8040(3) 0.0719(16) Uani 1 1 d . . . . .
H1S1 H 1.1905 0.2559 0.7745 0.108 Uiso 1 1 calc R U . . .
H1S2 H 1.3517 0.2615 0.7830 0.108 Uiso 1 1 calc R U . . .
H1S3 H 1.2632 0.2683 0.8479 0.108 Uiso 1 1 calc R U . . .
C2S C 1.3813(5) 0.1530(4) 0.8772(3) 0.088(2) Uani 1 1 d . . . . .
H2S1 H 1.3746 0.1859 0.9138 0.131 Uiso 1 1 calc R U . . .
H2S2 H 1.4687 0.1654 0.8557 0.131 Uiso 1 1 calc R U . . .
H2S3 H 1.3745 0.1064 0.8957 0.131 Uiso 1 1 calc R U . . .
C3S C 0.8602(6) -0.0992(3) 0.9756(3) 0.0764(18) Uani 1 1 d . U . . .
H3S1 H 0.8193 -0.1480 0.9752 0.115 Uiso 1 1 calc R U . . .
H3S2 H 0.7946 -0.0712 0.9917 0.115 Uiso 1 1 calc R U . . .
H3S3 H 0.9410 -0.0925 1.0060 0.115 Uiso 1 1 calc R U . . .
C4S C 1.0477(7) -0.1144(4) 0.8805(4) 0.0189(9) Uani 0.431(5) 1 d . . P A 1
H4S1 H 1.0972 -0.0937 0.8418 0.028 Uiso 0.431(5) 1 calc R U P A 1
H4S2 H 1.0173 -0.1637 0.8717 0.028 Uiso 0.431(5) 1 calc R U P A 1
H4S3 H 1.1076 -0.1086 0.9212 0.028 Uiso 0.431(5) 1 calc R U P A 1
C4S1 C 1.0193(5) -0.0584(3) 0.9303(3) 0.0189(9) Uani 0.569(5) 1 d . U P A 2
H4S4 H 1.0796 -0.0919 0.9212 0.028 Uiso 0.569(5) 1 calc R U P A 2
H4S5 H 0.9975 -0.0600 0.9783 0.028 Uiso 0.569(5) 1 calc R U P A 2
H4S6 H 1.0646 -0.0119 0.9192 0.028 Uiso 0.569(5) 1 calc R U P A 2

loop_
_atom_site_aniso_label
_atom_site_aniso_U_11
_atom_site_aniso_U_22
_atom_site_aniso_U_33
_atom_site_aniso_U_23
_atom_site_aniso_U_13
_atom_site_aniso_U_12
Eu01 0.02762(9) 0.02286(9) 0.01912(8) 0.00279(6) -0.00341(6) 0.00420(7)
Eu02 0.01739(8) 0.02659(9) 0.01942(8) 0.00528(6) -0.00119(6) 0.00551(6)
S4 0.0248(4) 0.0430(5) 0.0227(4) 0.0046(4) -0.0008(3) 0.0143(4)
S3 0.0274(4) 0.0393(5) 0.0395(5) -0.0102(4) -0.0003(4) 0.0023(4)
S1 0.0349(5) 0.0398(5) 0.0349(5) 0.0015(4) 0.0049(4) 0.0025(4)
S2 0.0639(8) 0.0552(8) 0.0635(8) 0.0204(6) -0.0070(6) 0.0102(6)
O2B 0.0370(13) 0.0246(12) 0.0204(11) 0.0025(10) -0.0041(9) 0.0068(10)
O3A 0.0342(13) 0.0252(12) 0.0196(11) 0.0015(10) -0.0023(9) 0.0033(10)
O3C 0.0247(12) 0.0324(14) 0.0313(13) 0.0080(11) 0.0060(10) 0.0077(10)
F6A 0.0624(16) 0.0358(13) 0.0507(15) 0.0142(11) 0.0149(12) 0.0156(12)
F6B 0.0589(15) 0.0402(14) 0.0564(15) 0.0282(12) 0.0233(12) 0.0247(12)
O4S 0.0268(12) 0.0406(15) 0.0244(12) 0.0059(11) -0.0015(9) 0.0155(11)
O4B 0.0221(11) 0.0315(13) 0.0278(12) 0.0096(10) -0.0021(9) 0.0049(10)
O4A 0.0389(14) 0.0345(14) 0.0217(12) 0.0023(10) -0.0012(10) 0.0141(11)
F5B 0.0574(15) 0.0465(14) 0.0287(11) 0.0025(10) 0.0149(10) 0.0067(12)
O1B 0.0374(14) 0.0283(13) 0.0295(13) 0.0079(11) -0.0018(10) 0.0104(11)
O2A 0.0392(14) 0.0308(14) 0.0277(13) -0.0011(11) -0.0052(10) 0.0131(11)
O3S 0.0208(11) 0.0340(14) 0.0375(14) 0.0018(11) -0.0013(10) 0.0037(10)
O2C 0.0297(13) 0.0345(14) 0.0248(12) -0.0020(10) -0.0033(10) 0.0037(11)
F4B 0.0409(13) 0.0585(16) 0.0477(14) 0.0257(12) -0.0112(11) -0.0253(12)
F4A 0.0615(15) 0.0438(14) 0.0359(12) -0.0038(11) 0.0055(11) 0.0246(12)
O3B 0.0192(12) 0.0538(18) 0.0387(14) 0.0239(13) -0.0039(10) -0.0010(11)
O1A 0.0414(14) 0.0331(14) 0.0248(12) 0.0029(11) -0.0036(10) 0.0148(12)
O1S 0.0303(13) 0.0487(17) 0.0273(13) 0.0030(12) -0.0001(10) -0.0048(12)
O4C 0.0394(14) 0.0351(14) 0.0265(12) 0.0073(11) 0.0032(10) 0.0172(12)
F6C 0.0741(18) 0.0617(17) 0.0361(13) 0.0087(12) 0.0189(12) 0.0395(15)
O2S 0.0518(17) 0.0378(16) 0.0349(14) 0.0161(12) -0.0026(12) 0.0112(13)
F5A 0.0398(13) 0.0506(15) 0.0708(18) -0.0090(13) -0.0233(12) 0.0217(12)
F2B 0.0449(14) 0.0431(15) 0.084(2) 0.0060(14) -0.0079(13) 0.0210(12)
O1C 0.0365(14) 0.0508(18) 0.0248(13) 0.0063(12) -0.0045(10) -0.0036(13)
F3A 0.0668(18) 0.079(2) 0.0475(16) -0.0210(15) -0.0262(13) 0.0145(15)
F2A 0.093(2) 0.0650(19) 0.0311(13) 0.0025(13) 0.0167(13) 0.0090(16)
F1B 0.0493(15) 0.0317(14) 0.111(3) -0.0114(15) 0.0117(15) -0.0061(12)
N1B 0.0246(14) 0.0310(16) 0.0262(14) 0.0074(12) -0.0011(11) 0.0045(12)
F1A 0.125(3) 0.0546(17) 0.0364(14) -0.0153(13) -0.0113(15) 0.0474(18)
F3B 0.118(3) 0.0545(18) 0.0508(17) -0.0006(14) 0.0218(16) 0.0419(18)
N2B 0.0250(14) 0.0338(16) 0.0257(14) 0.0056(12) -0.0002(11) 0.0073(12)
N2A 0.0353(16) 0.0325(17) 0.0227(14) 0.0006(12) -0.0049(12) 0.0104(13)
N1C 0.0365(17) 0.0284(16) 0.0264(15) 0.0047(13) -0.0023(12) 0.0027(13)
C4B 0.0223(15) 0.0280(18) 0.0236(16) 0.0075(14) 0.0002(12) 0.0050(13)
C5B 0.0259(16) 0.0227(16) 0.0234(16) 0.0051(13) -0.0011(12) 0.0010(13)
C19B 0.0244(16) 0.0188(15) 0.0187(15) -0.0007(12) 0.0013(12) 0.0010(12)
N1A 0.0374(17) 0.0336(17) 0.0263(15) -0.0027(13) -0.0080(12) 0.0109(14)
F5C 0.110(3) 0.065(2) 0.097(3) 0.0169(19) 0.072(2) 0.0037(19)
C10B 0.0225(15) 0.0273(17) 0.0229(16) 0.0065(13) -0.0021(12) 0.0030(13)
N2C 0.0387(17) 0.0335(17) 0.0290(16) 0.0048(13) -0.0011(13) 0.0069(14)
C17B 0.0201(15) 0.0293(18) 0.0223(16) 0.0028(13) -0.0019(12) 0.0049(13)
C17A 0.0226(16) 0.0307(18) 0.0228(16) 0.0022(14) -0.0009(12) 0.0020(14)
C14A 0.0250(16) 0.0298(18) 0.0186(15) -0.0006(13) 0.0005(12) 0.0006(14)
C6B 0.0304(18) 0.035(2) 0.0296(18) 0.0075(15) 0.0043(14) 0.0126(15)
C16C 0.0283(17) 0.0224(17) 0.0242(16) 0.0037(13) 0.0025(13) 0.0017(13)
C11A 0.0288(17) 0.0336(19) 0.0179(15) -0.0006(14) -0.0026(12) 0.0106(15)
F4C 0.111(3) 0.206(4) 0.0221(13) 0.0052(19) -0.0016(15) 0.109(3)
C19A 0.0218(16) 0.0275(18) 0.0269(17) 0.0022(14) 0.0003(12) 0.0035(13)
C2B 0.0261(17) 0.0271(18) 0.0334(19) 0.0044(15) -0.0020(14) 0.0067(14)
C16B 0.0223(15) 0.0235(16) 0.0197(15) -0.0009(13) -0.0021(12) 0.0027(13)
C14B 0.0172(15) 0.0311(18) 0.0269(17) 0.0052(14) 0.0002(12) 0.0046(13)
C15B 0.0214(15) 0.0293(18) 0.0237(16) 0.0056(14) 0.0020(12) 0.0029(13)
C4A 0.0228(16) 0.0280(18) 0.0261(17) 0.0041(14) 0.0009(12) 0.0059(14)
C5A 0.0269(17) 0.0328(19) 0.0215(16) 0.0017(14) -0.0001(13) 0.0111(14)
C20B 0.0282(17) 0.0283(18) 0.0221(16) 0.0051(14) -0.0018(13) 0.0048(14)
C16A 0.0273(16) 0.0286(18) 0.0200(15) -0.0009(13) -0.0010(12) 0.0075(14)
C13A 0.0298(17) 0.0306(19) 0.0228(16) 0.0043(14) 0.0016(13) 0.0067(15)
C10C 0.0373(19) 0.0213(17) 0.0234(16) 0.0001(13) -0.0052(14) -0.0014(14)
C18B 0.0194(15) 0.0306(18) 0.0251(16) 0.0042(14) -0.0002(12) 0.0049(13)
C14C 0.0258(17) 0.036(2) 0.0291(18) 0.0045(15) 0.0041(13) 0.0059(15)
C8C 0.0336(19) 0.0310(19) 0.0255(17) 0.0004(15) -0.0007(14) 0.0029(15)
C12B 0.0175(15) 0.0351(19) 0.0270(17) 0.0029(15) -0.0019(12) 0.0062(14)
C17C 0.0245(16) 0.0226(17) 0.0293(17) 0.0052(14) -0.0005(13) 0.0047(13)
C9B 0.0273(17) 0.039(2) 0.0229(16) 0.0086(15) 0.0041(13) 0.0075(15)
C3B 0.0328(18) 0.0327(19) 0.0230(16) 0.0039(14) 0.0005(13) 0.0125(15)
C7C 0.0307(18) 0.0267(18) 0.0285(18) -0.0015(14) -0.0029(14) -0.0003(14)
C11C 0.0350(19) 0.0267(18) 0.0277(18) 0.0048(15) -0.0007(14) 0.0022(15)
C9C 0.0288(18) 0.0305(19) 0.0305(18) 0.0023(15) -0.0056(14) 0.0015(15)
C5C 0.0306(17) 0.0231(17) 0.0245(16) -0.0018(14) -0.0066(13) -0.0023(14)
C7B 0.039(2) 0.033(2) 0.0218(16) 0.0013(15) -0.0005(14) 0.0125(16)
C15A 0.042(2) 0.0249(18) 0.0294(18) 0.0012(15) -0.0059(15) 0.0065(16)
F3C 0.066(2) 0.225(5) 0.066(2) 0.053(3) -0.0095(17) -0.073(3)
C8B 0.038(2) 0.0299(19) 0.0303(18) 0.0036(15) -0.0004(15) 0.0148(16)
C3A 0.0339(19) 0.0300(19) 0.0276(17) 0.0000(15) -0.0009(14) 0.0112(15)
C2A 0.0306(18) 0.0309(19) 0.0239(17) 0.0005(14) -0.0014(13) 0.0039(15)
C11B 0.0227(15) 0.0248(17) 0.0235(16) 0.0012(13) -0.0058(12) 0.0053(13)
C19C 0.0273(17) 0.034(2) 0.0245(17) 0.0026(15) 0.0004(13) 0.0094(15)
C13B 0.0257(16) 0.0277(18) 0.0232(16) 0.0053(14) 0.0021(12) 0.0037(14)
C12A 0.039(2) 0.0285(19) 0.0312(19) -0.0054(15) -0.0121(15) 0.0046(16)
C7S 0.034(2) 0.069(3) 0.034(2) -0.004(2) -0.0096(16) 0.023(2)
C4C 0.0316(18) 0.0254(17) 0.0236(16) -0.0021(14) -0.0050(13) 0.0014(14)
C6A 0.0361(19) 0.0316(19) 0.0244(17) -0.0015(15) -0.0029(14) 0.0075(16)
C18C 0.0295(17) 0.034(2) 0.0270(17) 0.0059(15) 0.0026(14) 0.0150(15)
C18A 0.0325(18) 0.0304(19) 0.0226(16) -0.0014(14) -0.0031(13) 0.0073(15)
C2C 0.0334(19) 0.040(2) 0.0303(19) 0.0046(16) 0.0015(15) 0.0004(16)
C13C 0.0296(18) 0.039(2) 0.0267(17) 0.0043(15) 0.0066(14) 0.0052(16)
C7A 0.046(2) 0.029(2) 0.042(2) -0.0025(17) -0.0156(17) 0.0149(17)
C6C 0.0295(18) 0.0311(19) 0.0262(17) 0.0017(15) 0.0005(13) -0.0041(15)
F1C 0.093(3) 0.134(4) 0.181(5) 0.120(4) 0.036(3) 0.013(3)
C15C 0.053(2) 0.039(2) 0.0252(18) 0.0050(16) 0.0043(16) 0.0244(19)
C20A 0.0334(19) 0.032(2) 0.0277(18) 0.0023(15) 0.0006(14) 0.0080(15)
C3C 0.0326(19) 0.041(2) 0.0304(19) 0.0046(16) -0.0043(15) 0.0009(16)
C12C 0.053(2) 0.035(2) 0.0319(19) 0.0045(16) 0.0036(17) 0.0240(19)
C9A 0.040(2) 0.0279(19) 0.0286(18) -0.0003(15) -0.0050(15) 0.0120(16)
F2C 0.166(4) 0.140(4) 0.082(3) -0.029(3) 0.083(3) -0.057(3)
C20C 0.048(2) 0.046(2) 0.0303(19) 0.0119(17) 0.0082(17) 0.024(2)
C8S 0.066(3) 0.037(2) 0.051(3) 0.009(2) 0.001(2) 0.017(2)
C10A 0.0326(18) 0.0337(19) 0.0245(17) -0.0003(15) -0.0038(14) 0.0126(15)
C1B 0.038(2) 0.029(2) 0.046(2) 0.0023(17) 0.0004(17) 0.0068(16)
C5S 0.062(3) 0.037(3) 0.074(3) 0.011(2) 0.009(3) 0.003(2)
C1A 0.057(3) 0.038(2) 0.0286(19) -0.0005(17) -0.0018(18) 0.017(2)
C8A 0.050(2) 0.037(2) 0.038(2) -0.0088(18) -0.0198(18) 0.0159(19)
C1C 0.041(2) 0.075(3) 0.035(2) 0.011(2) 0.0008(18) -0.004(2)
C6S 0.031(2) 0.068(3) 0.075(3) -0.017(3) -0.013(2) -0.003(2)
C1S 0.077(4) 0.037(3) 0.100(5) 0.008(3) 0.035(3) -0.002(3)
C2S 0.035(3) 0.148(7) 0.077(4) 0.033(4) -0.001(2) 0.007(3)
C3S 0.100(4) 0.072(4) 0.046(3) 0.029(3) 0.007(3) -0.018(3)
C4S 0.0181(19) 0.014(2) 0.026(2) 0.0133(17) 0.0024(16) 0.0053(16)
C4S1 0.0181(19) 0.014(2) 0.026(2) 0.0133(17) 0.0024(16) 0.0053(16)

loop_
_atom_type_symbol
_atom_type_description
_atom_type_scat_dispersion_real
_atom_type_scat_dispersion_imag
_atom_type_scat_source
C C 0.0033 0.0016 'International Tables Vol C Tables 4.2.6.8 and 6.1.1.4'
H H 0.0000 0.0000 'International Tables Vol C Tables 4.2.6.8 and 6.1.1.4'
F F 0.0171 0.0103 'International Tables Vol C Tables 4.2.6.8 and 6.1.1.4'
Eu Eu -0.1578 3.6682 'International Tables Vol C Tables 4.2.6.8 and 6.1.1.4'
N N 0.0061 0.0033 'International Tables Vol C Tables 4.2.6.8 and 6.1.1.4'
O O 0.0106 0.0060 'International Tables Vol C Tables 4.2.6.8 and 6.1.1.4'
S S 0.1246 0.1234 'International Tables Vol C Tables 4.2.6.8 and 6.1.1.4'

loop_
_geom_angle_atom_site_label_1
_geom_angle_atom_site_label_2
_geom_angle_atom_site_label_3
_geom_angle
O2C Eu01 O2S 115.17(10)
O2C Eu01 O1A 134.22(8)
O2S Eu01 O1A 88.55(9)
O2C Eu01 O1S 145.69(9)
O2S Eu01 O1S 77.67(10)
O1A Eu01 O1S 74.43(9)
O2C Eu01 O2B 76.19(8)
O2S Eu01 O2B 137.70(9)
O1A Eu01 O2B 112.95(8)
O1S Eu01 O2B 74.18(8)
O2C Eu01 O2A 71.70(8)
O2S Eu01 O2A 149.78(9)
O1A Eu01 O2A 69.61(8)
O1S Eu01 O2A 114.06(9)
O2B Eu01 O2A 71.93(8)
O2C Eu01 O1C 70.67(8)
O2S Eu01 O1C 71.27(9)
O1A Eu01 O1C 82.36(9)
O1S Eu01 O1C 141.43(8)
O2B Eu01 O1C 144.18(8)
O2A Eu01 O1C 84.90(9)
O2C Eu01 O1B 72.96(8)
O2S Eu01 O1B 74.83(9)
O1A Eu01 O1B 152.78(8)
O1S Eu01 O1B 80.95(9)
O2B Eu01 O1B 70.10(8)
O2A Eu01 O1B 132.86(8)
O1C Eu01 O1B 111.37(9)
O3B Eu02 O4A 108.40(10)
O3B Eu02 O3C 71.61(9)
O4A Eu02 O3C 144.37(8)
O3B Eu02 O4S 147.14(8)
O4A Eu02 O4S 74.65(8)
O3C Eu02 O4S 125.38(9)
O3B Eu02 O3S 135.94(8)
O4A Eu02 O3S 87.73(9)
O3C Eu02 O3S 72.07(8)
O4S Eu02 O3S 76.00(8)
O3B Eu02 O4C 87.51(9)
O4A Eu02 O4C 144.71(8)
O3C Eu02 O4C 70.04(8)
O4S Eu02 O4C 75.38(8)
O3S Eu02 O4C 102.65(9)
O3B Eu02 O4B 68.91(8)
O4A Eu02 O4B 80.65(8)
O3C Eu02 O4B 128.22(8)
O4S Eu02 O4B 79.72(8)
O3S Eu02 O4B 155.11(8)
O4C Eu02 O4B 76.05(9)
O3B Eu02 O3A 69.00(8)
O4A Eu02 O3A 69.57(8)
O3C Eu02 O3A 77.98(8)
O4S Eu02 O3A 137.16(8)
O3S Eu02 O3A 79.78(8)
O4C Eu02 O3A 145.08(8)
O4B Eu02 O3A 115.81(8)
O4S S4 C8S 104.85(19)
O4S S4 C7S 104.56(17)
C8S S4 C7S 98.2(2)
O3S S3 C5S 106.3(2)
O3S S3 C6S 104.1(2)
C5S S3 C6S 98.1(3)
O1S S1 C1S 104.1(2)
O1S S1 C2S 104.1(2)
C1S S1 C2S 99.3(3)
C4S1 S2 O2S 64.7(2)
O2S S2 C4S 105.8(3)
C4S1 S2 C3S 75.2(3)
O2S S2 C3S 104.3(2)
C4S S2 C3S 102.8(3)
C4B O2B Eu01 131.3(2)
C17A O3A Eu02 132.2(2)
C17C O3C Eu02 130.0(2)
S4 O4S Eu02 125.07(13)
C19B O4B Eu02 133.5(2)
C19A O4A Eu02 135.7(2)
C2B O1B Eu01 129.2(2)
C4A O2A Eu01 138.3(2)
S3 O3S Eu02 127.32(14)
C4C O2C Eu01 132.3(2)
C17B O3B Eu02 142.9(2)
C2A O1A Eu01 135.0(2)
S1 O1S Eu01 128.63(15)
C19C O4C Eu02 130.3(2)
S2 O2S Eu01 119.54(15)
C2C O1C Eu01 132.1(2)
N2B N1B C10B 112.2(3)
N1B N2B C11B 114.2(3)
N1A N2A C11A 111.7(3)
N2C N1C C10C 112.3(3)
O2B C4B C3B 122.9(3)
O2B C4B C5B 117.3(3)
C3B C4B C5B 119.6(3)
C7B C5B C6B 118.9(3)
C7B C5B C4B 116.5(3)
C6B C5B C4B 124.4(3)
O4B C19B C18B 129.6(3)
O4B C19B C20B 114.2(3)
C18B C19B C20B 116.2(3)
N2A N1A C10A 115.4(3)
C9B C10B C8B 120.4(3)
C9B C10B N1B 116.0(3)
C8B C10B N1B 123.7(3)
N1C N2C C11C 114.3(3)
O3B C17B C18B 122.2(3)
O3B C17B C16B 115.3(3)
C18B C17B C16B 122.5(3)
O3A C17A C18A 123.2(3)
O3A C17A C16A 116.3(3)
C18A C17A C16A 120.6(3)
C13A C14A C16A 120.8(3)
C13A C14A H14A 119.6
C16A C14A H14A 119.6
C9B C6B C5B 119.9(3)
C9B C6B H6B 120.1
C5B C6B H6B 120.1
C15C C16C C14C 119.1(3)
C15C C16C C17C 123.7(3)
C14C C16C C17C 117.0(3)
C12A C11A C13A 120.5(3)
C12A C11A N2A 116.4(3)
C13A C11A N2A 123.1(3)
O4A C19A C18A 128.1(3)
O4A C19A C20A 112.7(3)
C18A C19A C20A 119.2(3)
O1B C2B C3B 129.6(3)
O1B C2B C1B 112.5(3)
C3B C2B C1B 117.9(3)
C15B C16B C14B 119.2(3)
C15B C16B C17B 123.8(3)
C14B C16B C17B 117.0(3)
C13B C14B C16B 120.7(3)
C13B C14B H14B 119.7
C16B C14B H14B 119.7
C12B C15B C16B 120.6(3)
C12B C15B H15B 119.7
C16B C15B H15B 119.7
O2A C4A C3A 122.8(3)
O2A C4A C5A 116.8(3)
C3A C4A C5A 120.2(3)
C7A C5A C6A 118.8(3)
C7A C5A C4A 117.2(3)
C6A C5A C4A 124.0(3)
F6B C20B F4B 107.6(3)
F6B C20B F5B 106.2(3)
F4B C20B F5B 106.1(3)
F6B C20B C19B 112.8(3)
F4B C20B C19B 114.2(3)
F5B C20B C19B 109.4(3)
C15A C16A C14A 118.9(3)
C15A C16A C17A 121.6(3)
C14A C16A C17A 119.0(3)
C14A C13A C11A 119.4(3)
C14A C13A H13A 120.3
C11A C13A H13A 120.3
C9C C10C C8C 120.4(3)
C9C C10C N1C 123.6(3)
C8C C10C N1C 116.0(3)
C19B C18B C17B 120.7(3)
C19B C18B H18B 119.7
C17B C18B H18B 119.7
C13C C14C C16C 120.2(3)
C13C C14C H14C 119.9
C16C C14C H14C 119.9
C7C C8C C10C 119.2(3)
C7C C8C H8C 120.4
C10C C8C H8C 120.4
C15B C12B C11B 119.0(3)
C15B C12B H12B 120.5
C11B C12B H12B 120.5
O3C C17C C18C 122.0(3)
O3C C17C C16C 117.1(3)
C18C C17C C16C 120.7(3)
C10B C9B C6B 120.4(3)
C10B C9B H9B 119.8
C6B C9B H9B 119.8
C2B C3B C4B 121.7(3)
C2B C3B H3B 119.2
C4B C3B H3B 119.2
C5C C7C C8C 120.5(3)
C5C C7C H7C 119.8
C8C C7C H7C 119.8
C13C C11C C12C 120.2(3)
C13C C11C N2C 114.7(3)
C12C C11C N2C 125.0(3)
C6C C9C C10C 120.2(3)
C6C C9C H9C 119.9
C10C C9C H9C 119.9
C7C C5C C6C 119.4(3)
C7C C5C C4C 119.3(3)
C6C C5C C4C 120.9(3)
C8B C7B C5B 121.4(3)
C8B C7B H7B 119.3
C5B C7B H7B 119.3
C16A C15A C12A 120.5(3)
C16A C15A H15A 119.7
C12A C15A H15A 119.7
C7B C8B C10B 119.0(3)
C7B C8B H8B 120.5
C10B C8B H8B 120.5
C2A C3A C4A 121.8(3)
C2A C3A H3A 119.1
C4A C3A H3A 119.1
O1A C2A C3A 128.7(3)
O1A C2A C1A 113.1(3)
C3A C2A C1A 118.1(3)
C13B C11B C12B 120.9(3)
C13B C11B N2B 114.4(3)
C12B C11B N2B 124.8(3)
O4C C19C C18C 129.4(3)
O4C C19C C20C 113.2(3)
C18C C19C C20C 117.3(3)
C14B C13B C11B 119.5(3)
C14B C13B H13B 120.2
C11B C13B H13B 120.2
C11A C12A C15A 119.6(3)
C11A C12A H12A 120.2
C15A C12A H12A 120.2
S4 C7S H7S1 109.5
S4 C7S H7S2 109.5
H7S1 C7S H7S2 109.5
S4 C7S H7S3 109.5
H7S1 C7S H7S3 109.5
H7S2 C7S H7S3 109.5
O2C C4C C3C 122.7(3)
O2C C4C C5C 116.6(3)
C3C C4C C5C 120.7(3)
C9A C6A C5A 120.5(3)
C9A C6A H6A 119.8
C5A C6A H6A 119.8
C19C C18C C17C 122.0(3)
C19C C18C H18C 119.0
C17C C18C H18C 119.0
C19A C18A C17A 120.8(3)
C19A C18A H18A 119.6
C17A C18A H18A 119.6
O1C C2C C3C 128.9(4)
O1C C2C C1C 113.5(3)
C3C C2C C1C 117.6(3)
C11C C13C C14C 120.2(3)
C11C C13C H13C 119.9
C14C C13C H13C 119.9
C8A C7A C5A 120.6(4)
C8A C7A H7A 119.7
C5A C7A H7A 119.7
C9C C6C C5C 120.2(3)
C9C C6C H6C 119.9
C5C C6C H6C 119.9
C12C C15C C16C 120.8(3)
C12C C15C H15C 119.6
C16C C15C H15C 119.6
F4A C20A F5A 107.0(3)
F4A C20A F6A 106.9(3)
F5A C20A F6A 106.4(3)
F4A C20A C19A 114.5(3)
F5A C20A C19A 110.5(3)
F6A C20A C19A 111.1(3)
C2C C3C C4C 121.9(3)
C2C C3C H3C 119.1
C4C C3C H3C 119.1
C15C C12C C11C 119.5(3)
C15C C12C H12C 120.3
C11C C12C H12C 120.3
C6A C9A C10A 119.9(3)
C6A C9A H9A 120.1
C10A C9A H9A 120.1
F4C C20C F6C 107.8(4)
F4C C20C F5C 106.9(4)
F6C C20C F5C 104.3(3)
F4C C20C C19C 112.5(3)
F6C C20C C19C 114.9(3)
F5C C20C C19C 109.9(4)
S4 C8S H8S1 109.5
S4 C8S H8S2 109.5
H8S1 C8S H8S2 109.5
S4 C8S H8S3 109.5
H8S1 C8S H8S3 109.5
H8S2 C8S H8S3 109.5
C8A C10A C9A 119.9(3)
C8A C10A N1A 114.0(3)
C9A C10A N1A 126.1(3)
F1B C1B F3B 108.0(4)
F1B C1B F2B 106.1(3)
F3B C1B F2B 105.3(3)
F1B C1B C2B 111.7(3)
F3B C1B C2B 114.2(3)
F2B C1B C2B 111.0(3)
S3 C5S H5S1 109.5
S3 C5S H5S2 109.5
H5S1 C5S H5S2 109.5
S3 C5S H5S3 109.5
H5S1 C5S H5S3 109.5
H5S2 C5S H5S3 109.5
F3A C1A F1A 106.3(4)
F3A C1A F2A 106.7(3)
F1A C1A F2A 106.5(4)
F3A C1A C2A 112.0(3)
F1A C1A C2A 114.6(3)
F2A C1A C2A 110.3(3)
C10A C8A C7A 120.4(4)
C10A C8A H8A 119.8
C7A C8A H8A 119.8
F2C C1C F3C 108.9(5)
F2C C1C F1C 104.5(5)
F3C C1C F1C 103.6(5)
F2C C1C C2C 112.8(4)
F3C C1C C2C 115.4(4)
F1C C1C C2C 110.7(4)
S3 C6S H6S1 109.5
S3 C6S H6S2 109.5
H6S1 C6S H6S2 109.5
S3 C6S H6S3 109.5
H6S1 C6S H6S3 109.5
H6S2 C6S H6S3 109.5
S1 C1S H1S1 109.5
S1 C1S H1S2 109.5
H1S1 C1S H1S2 109.5
S1 C1S H1S3 109.5
H1S1 C1S H1S3 109.5
H1S2 C1S H1S3 109.5
S1 C2S H2S1 109.5
S1 C2S H2S2 109.5
H2S1 C2S H2S2 109.5
S1 C2S H2S3 109.5
H2S1 C2S H2S3 109.5
H2S2 C2S H2S3 109.5
S2 C3S H3S1 109.5
S2 C3S H3S2 109.5
H3S1 C3S H3S2 109.5
S2 C3S H3S3 109.5
H3S1 C3S H3S3 109.5
H3S2 C3S H3S3 109.5
S2 C4S H4S1 109.5
S2 C4S H4S2 109.5
H4S1 C4S H4S2 109.5
S2 C4S H4S3 109.5
H4S1 C4S H4S3 109.5
H4S2 C4S H4S3 109.5
S2 C4S1 H4S4 109.5
S2 C4S1 H4S5 109.5
H4S4 C4S1 H4S5 109.5
S2 C4S1 H4S6 109.5
H4S4 C4S1 H4S6 109.5
H4S5 C4S1 H4S6 109.5

loop_
_geom_bond_atom_site_label_1
_geom_bond_atom_site_label_2
_geom_bond_distance
Eu01 O2C 2.366(2)
Eu01 O2S 2.367(2)
Eu01 O1A 2.384(2)
Eu01 O1S 2.388(2)
Eu01 O2B 2.401(2)
Eu01 O2A 2.416(2)
Eu01 O1C 2.421(3)
Eu01 O1B 2.426(2)
Eu02 O3B 2.357(2)
Eu02 O4A 2.372(2)
Eu02 O3C 2.398(2)
Eu02 O4S 2.403(2)
Eu02 O3S 2.408(2)
Eu02 O4C 2.417(2)
Eu02 O4B 2.421(2)
Eu02 O3A 2.438(2)
S4 O4S 1.521(2)
S4 C8S 1.773(5)
S4 C7S 1.781(4)
S3 O3S 1.509(3)
S3 C5S 1.776(5)
S3 C6S 1.780(4)
S1 O1S 1.517(3)
S1 C1S 1.758(5)
S1 C2S 1.782(5)
S2 C4S1 1.316(5)
S2 O2S 1.559(3)
S2 C4S 1.752(7)
S2 C3S 1.766(5)
O2B C4B 1.252(4)
O3A C17A 1.256(4)
O3C C17C 1.264(4)
F6A C20A 1.338(4)
F6B C20B 1.324(4)
O4B C19B 1.255(4)
O4A C19A 1.265(4)
F5B C20B 1.333(4)
O1B C2B 1.261(4)
O2A C4A 1.253(4)
O2C C4C 1.266(4)
F4B C20B 1.330(4)
F4A C20A 1.327(4)
O3B C17B 1.252(4)
O1A C2A 1.261(4)
O4C C19C 1.256(4)
F6C C20C 1.323(4)
F5A C20A 1.332(4)
F2B C1B 1.341(4)
O1C C2C 1.256(4)
F3A C1A 1.321(5)
F2A C1A 1.338(5)
F1B C1B 1.315(5)
N1B N2B 1.249(4)
N1B C10B 1.440(4)
F1A C1A 1.332(5)
F3B C1B 1.338(5)
N2B C11B 1.431(4)
N2A N1A 1.240(4)
N2A C11A 1.446(4)
N1C N2C 1.247(4)
N1C C10C 1.434(4)
C4B C3B 1.419(5)
C4B C5B 1.503(4)
C5B C7B 1.389(5)
C5B C6B 1.396(5)
C19B C18B 1.389(4)
C19B C20B 1.530(4)
N1A C10A 1.440(4)
F5C C20C 1.332(5)
C10B C9B 1.375(5)
C10B C8B 1.395(5)
N2C C11C 1.429(4)
C17B C18B 1.406(5)
C17B C16B 1.497(4)
C17A C18A 1.416(5)
C17A C16A 1.497(4)
C14A C13A 1.374(4)
C14A C16A 1.403(5)
C14A H14A 0.9500
C6B C9B 1.388(5)
C6B H6B 0.9500
C16C C15C 1.392(5)
C16C C14C 1.392(5)
C16C C17C 1.490(4)
C11A C12A 1.380(5)
C11A C13A 1.394(5)
F4C C20C 1.299(5)
C19A C18A 1.382(5)
C19A C20A 1.528(5)
C2B C3B 1.386(5)
C2B C1B 1.530(5)
C16B C15B 1.394(4)
C16B C14B 1.396(4)
C14B C13B 1.382(4)
C14B H14B 0.9500
C15B C12B 1.389(4)
C15B H15B 0.9500
C4A C3A 1.407(5)
C4A C5A 1.505(4)
C5A C7A 1.391(5)
C5A C6A 1.398(5)
C16A C15A 1.384(5)
C13A H13A 0.9500
C10C C9C 1.385(5)
C10C C8C 1.392(5)
C18B H18B 0.9500
C14C C13C 1.383(5)
C14C H14C 0.9500
C8C C7C 1.390(5)
C8C H8C 0.9500
C12B C11B 1.395(5)
C12B H12B 0.9500
C17C C18C 1.411(5)
C9B H9B 0.9500
C3B H3B 0.9500
C7C C5C 1.389(5)
C7C H7C 0.9500
C11C C13C 1.381(5)
C11C C12C 1.389(5)
C9C C6C 1.375(5)
C9C H9C 0.9500
C5C C6C 1.399(5)
C5C C4C 1.494(4)
C7B C8B 1.381(5)
C7B H7B 0.9500
C15A C12A 1.393(5)
C15A H15A 0.9500
F3C C1C 1.282(5)
C8B H8B 0.9500
C3A C2A 1.388(5)
C3A H3A 0.9500
C2A C1A 1.528(5)
C11B C13B 1.386(4)
C19C C18C 1.383(5)
C19C C20C 1.530(5)
C13B H13B 0.9500
C12A H12A 0.9500
C7S H7S1 0.9800
C7S H7S2 0.9800
C7S H7S3 0.9800
C4C C3C 1.409(5)
C6A C9A 1.387(5)
C6A H6A 0.9500
C18C H18C 0.9500
C18A H18A 0.9500
C2C C3C 1.373(5)
C2C C1C 1.537(6)
C13C H13C 0.9500
C7A C8A 1.386(5)
C7A H7A 0.9500
C6C H6C 0.9500
F1C C1C 1.315(6)
C15C C12C 1.381(5)
C15C H15C 0.9500
C3C H3C 0.9500
C12C H12C 0.9500
C9A C10A 1.391(5)
C9A H9A 0.9500
F2C C1C 1.274(6)
C8S H8S1 0.9800
C8S H8S2 0.9800
C8S H8S3 0.9800
C10A C8A 1.377(5)
C5S H5S1 0.9800
C5S H5S2 0.9800
C5S H5S3 0.9800
C8A H8A 0.9500
C6S H6S1 0.9800
C6S H6S2 0.9800
C6S H6S3 0.9800
C1S H1S1 0.9800
C1S H1S2 0.9800
C1S H1S3 0.9800
C2S H2S1 0.9800
C2S H2S2 0.9800
C2S H2S3 0.9800
C3S H3S1 0.9800
C3S H3S2 0.9800
C3S H3S3 0.9800
C4S H4S1 0.9800
C4S H4S2 0.9800
C4S H4S3 0.9800
C4S1 H4S4 0.9800
C4S1 H4S5 0.9800
C4S1 H4S6 0.9800

loop_
_geom_hbond_atom_site_label_D
_geom_hbond_atom_site_label_H
_geom_hbond_atom_site_label_A
_geom_hbond_distance_DH
_geom_hbond_distance_HA
_geom_hbond_distance_DA
_geom_hbond_angle_DHA
_geom_hbond_site_symmetry_A
C3A H3A F6B 0.95 2.52 3.421(4) 157.5 2_666
C7S H7S1 O4S 0.98 2.46 3.435(5) 171.8 2_565
C3C H3C F2B 0.95 2.55 3.498(5) 177.2 1_455
C8S H8S2 F4C 0.98 2.51 3.296(5) 137.2 2_565
C3S H3S3 O2S 0.98 2.58 3.347(7) 135.2 2_757

loop_
_geom_torsion_atom_site_label_1
_geom_torsion_atom_site_label_2
_geom_torsion_atom_site_label_3
_geom_torsion_atom_site_label_4
_geom_torsion
C8S S4 O4S Eu02 103.5(2)
C7S S4 O4S Eu02 -153.8(2)
C5S S3 O3S Eu02 105.0(2)
C6S S3 O3S Eu02 -152.0(2)
C1S S1 O1S Eu01 106.2(3)
C2S S1 O1S Eu01 -150.2(3)
C4S1 S2 O2S Eu01 158.3(3)
C4S S2 O2S Eu01 116.0(3)
C3S S2 O2S Eu01 -136.0(3)
C10B N1B N2B C11B -179.5(3)
Eu01 O2B C4B C3B -41.6(5)
Eu01 O2B C4B C5B 132.8(3)
O2B C4B C5B C7B -17.7(5)
C3B C4B C5B C7B 156.9(3)
O2B C4B C5B C6B 167.5(3)
C3B C4B C5B C6B -17.9(5)
Eu02 O4B C19B C18B -16.0(5)
Eu02 O4B C19B C20B 162.0(2)
C11A N2A N1A C10A 179.5(3)
N2B N1B C10B C9B 165.3(3)
N2B N1B C10B C8B -14.4(5)
C10C N1C N2C C11C -178.4(3)
Eu02 O3B C17B C18B 4.1(6)
Eu02 O3B C17B C16B -175.5(3)
Eu02 O3A C17A C18A 41.1(5)
Eu02 O3A C17A C16A -139.6(2)
C7B C5B C6B C9B -1.0(5)
C4B C5B C6B C9B 173.7(3)
N1A N2A C11A C12A -159.5(3)
N1A N2A C11A C13A 19.2(5)
Eu02 O4A C19A C18A 2.0(6)
Eu02 O4A C19A C20A -177.6(2)
Eu01 O1B C2B C3B 21.7(6)
Eu01 O1B C2B C1B -157.1(2)
O3B C17B C16B C15B 159.2(3)
C18B C17B C16B C15B -20.4(5)
O3B C17B C16B C14B -18.3(5)
C18B C17B C16B C14B 162.1(3)
C15B C16B C14B C13B -1.0(5)
C17B C16B C14B C13B 176.7(3)
C14B C16B C15B C12B 3.3(5)
C17B C16B C15B C12B -174.2(3)
Eu01 O2A C4A C3A -18.0(6)
Eu01 O2A C4A C5A 165.9(2)
O2A C4A C5A C7A 25.4(5)
C3A C4A C5A C7A -150.8(4)
O2A C4A C5A C6A -154.4(3)
C3A C4A C5A C6A 29.4(5)
O4B C19B C20B F6B 33.2(4)
C18B C19B C20B F6B -148.5(3)
O4B C19B C20B F4B 156.5(3)
C18B C19B C20B F4B -25.2(4)
O4B C19B C20B F5B -84.7(3)
C18B C19B C20B F5B 93.6(3)
C13A C14A C16A C15A -2.5(5)
C13A C14A C16A C17A 169.3(3)
O3A C17A C16A C15A 139.5(3)
C18A C17A C16A C15A -41.2(5)
O3A C17A C16A C14A -32.1(4)
C18A C17A C16A C14A 147.2(3)
C16A C14A C13A C11A -1.5(5)
C12A C11A C13A C14A 4.9(5)
N2A C11A C13A C14A -173.8(3)
N2C N1C C10C C9C 17.8(5)
N2C N1C C10C C8C -162.9(3)
O4B C19B C18B C17B 0.3(6)
C20B C19B C18B C17B -177.7(3)
O3B C17B C18B C19B 6.1(5)
C16B C17B C18B C19B -174.3(3)
C15C C16C C14C C13C 0.6(5)
C17C C16C C14C C13C -175.0(3)
C9C C10C C8C C7C -3.5(5)
N1C C10C C8C C7C 177.1(3)
C16B C15B C12B C11B -2.3(5)
Eu02 O3C C17C C18C -46.1(5)
Eu02 O3C C17C C16C 130.0(3)
C15C C16C C17C O3C 173.8(4)
C14C C16C C17C O3C -10.9(5)
C15C C16C C17C C18C -10.0(5)
C14C C16C C17C C18C 165.3(3)
C8B C10B C9B C6B 1.5(5)
N1B C10B C9B C6B -178.2(3)
C5B C6B C9B C10B -0.4(6)
O1B C2B C3B C4B -0.6(6)
C1B C2B C3B C4B 178.2(3)
O2B C4B C3B C2B 9.5(5)
C5B C4B C3B C2B -164.8(3)
C10C C8C C7C C5C 0.7(5)
N1C N2C C11C C13C -164.3(3)
N1C N2C C11C C12C 17.2(5)
C8C C10C C9C C6C 2.9(5)
N1C C10C C9C C6C -177.8(3)
C8C C7C C5C C6C 2.8(5)
C8C C7C C5C C4C -170.3(3)
C6B C5B C7B C8B 1.2(6)
C4B C5B C7B C8B -173.9(3)
C14A C16A C15A C12A 3.3(5)
C17A C16A C15A C12A -168.3(3)
C5B C7B C8B C10B -0.2(6)
C9B C10B C8B C7B -1.2(6)
N1B C10B C8B C7B 178.4(3)
O2A C4A C3A C2A -2.5(6)
C5A C4A C3A C2A 173.4(3)
Eu01 O1A C2A C3A 7.8(6)
Eu01 O1A C2A C1A -174.6(3)
C4A C3A C2A O1A 7.2(6)
C4A C3A C2A C1A -170.3(3)
C15B C12B C11B C13B -1.1(5)
C15B C12B C11B N2B 179.6(3)
N1B N2B C11B C13B 151.2(3)
N1B N2B C11B C12B -29.6(5)
Eu02 O4C C19C C18C 14.7(6)
Eu02 O4C C19C C20C -161.6(3)
C16B C14B C13B C11B -2.4(5)
C12B C11B C13B C14B 3.4(5)
N2B C11B C13B C14B -177.3(3)
C13A C11A C12A C15A -4.1(5)
N2A C11A C12A C15A 174.6(3)
C16A C15A C12A C11A -0.1(6)
Eu01 O2C C4C C3C -43.0(5)
Eu01 O2C C4C C5C 136.1(3)
C7C C5C C4C O2C 14.5(5)
C6C C5C C4C O2C -158.4(3)
C7C C5C C4C C3C -166.4(4)
C6C C5C C4C C3C 20.7(5)
C7A C5A C6A C9A 0.7(5)
C4A C5A C6A C9A -179.5(3)
O4C C19C C18C C17C 4.1(6)
C20C C19C C18C C17C -179.8(4)
O3C C17C C18C C19C 11.2(6)
C16C C17C C18C C19C -164.8(3)
O4A C19A C18A C17A -10.6(6)
C20A C19A C18A C17A 169.1(3)
O3A C17A C18A C19A -11.1(5)
C16A C17A C18A C19A 169.6(3)
Eu01 O1C C2C C3C -0.1(7)
Eu01 O1C C2C C1C 179.2(3)
C12C C11C C13C C14C -1.2(6)
N2C C11C C13C C14C -179.8(3)
C16C C14C C13C C11C 0.6(6)
C6A C5A C7A C8A -1.0(6)
C4A C5A C7A C8A 179.2(4)
C10C C9C C6C C5C 0.6(6)
C7C C5C C6C C9C -3.4(5)
C4C C5C C6C C9C 169.5(3)
C14C C16C C15C C12C -1.0(6)
C17C C16C C15C C12C 174.2(4)
O4A C19A C20A F4A 177.9(3)
C18A C19A C20A F4A -1.7(5)
O4A C19A C20A F5A 57.0(4)
C18A C19A C20A F5A -122.7(4)
O4A C19A C20A F6A -60.8(4)
C18A C19A C20A F6A 119.5(4)
O1C C2C C3C C4C 10.0(7)
C1C C2C C3C C4C -169.3(4)
O2C C4C C3C C2C 11.0(6)
C5C C4C C3C C2C -168.1(4)
C16C C15C C12C C11C 0.4(6)
C13C C11C C12C C15C 0.8(6)
N2C C11C C12C C15C 179.2(4)
C5A C6A C9A C10A 0.8(6)
O4C C19C C20C F4C -51.0(5)
C18C C19C C20C F4C 132.2(4)
O4C C19C C20C F6C -174.9(4)
C18C C19C C20C F6C 8.4(6)
O4C C19C C20C F5C 68.0(4)
C18C C19C C20C F5C -108.8(4)
C6A C9A C10A C8A -1.9(6)
C6A C9A C10A N1A 178.4(3)
N2A N1A C10A C8A 177.7(3)
N2A N1A C10A C9A -2.6(5)
O1B C2B C1B F1B 60.5(4)
C3B C2B C1B F1B -118.4(4)
O1B C2B C1B F3B -176.6(3)
C3B C2B C1B F3B 4.5(5)
O1B C2B C1B F2B -57.7(4)
C3B C2B C1B F2B 123.3(4)
O1A C2A C1A F3A 55.7(5)
C3A C2A C1A F3A -126.4(4)
O1A C2A C1A F1A 176.8(4)
C3A C2A C1A F1A -5.3(6)
O1A C2A C1A F2A -63.1(4)
C3A C2A C1A F2A 114.8(4)
C9A C10A C8A C7A 1.6(6)
N1A C10A C8A C7A -178.7(4)
C5A C7A C8A C10A -0.2(7)
O1C C2C C1C F2C 53.2(6)
C3C C2C C1C F2C -127.4(5)
O1C C2C C1C F3C 179.3(5)
C3C C2C C1C F3C -1.3(7)
O1C C2C C1C F1C -63.5(6)
C3C C2C C1C F1C 115.9(5)
